data_1570605
loop_
_publ_author_name
'Seidler, Gesa'
'Schwenzer, Max'
'Clausen, Florian'
'Daniliuc, Constantin G.'
'Studer, Armido'

_publ_section_title
;
 Borylative transition metal-free couplings of vinyl iodides with various
 nucleophiles, alkenes or alkynes.
;
_journal_issue 5
_journal_name_full 'Chemical science'
_journal_page_first 1672
_journal_page_last 1678
_journal_paper_doi 10.1039/d3sc06131k
_journal_volume 15
_journal_year 2024
_chemical_formula_sum 'C24 H35 B O2 Si'
_chemical_formula_weight 394.42
_space_group_crystal_system monoclinic
_space_group_IT_number 14
_space_group_name_Hall '-P 2ybc'
_space_group_name_H-M_alt 'P 1 21/c 1'
_atom_sites_solution_hydrogens geom
_atom_sites_solution_primary geom
_audit_creation_method 'APEX4 v2021.4-0'
_audit_update_record
;
2023-09-07 deposited with the CCDC.	2023-12-29 downloaded from the CCDC.
;
_cell_angle_alpha 90
_cell_angle_beta 116.4070(10)
_cell_angle_gamma 90
_cell_formula_units_Z 4
_cell_length_a 11.8688(2)
_cell_length_b 17.6865(3)
_cell_length_c 12.6092(3)
_cell_measurement_reflns_used 9973
_cell_measurement_temperature 101.(2)
_cell_measurement_theta_max 66.6310
_cell_measurement_theta_min 4.1588
_cell_volume 2370.71(8)
_computing_cell_refinement 'SAINT V8.40B (Bruker AXS LLC, 2019)'
_computing_data_collection 'Bruker APEX4 v2021.4-0 Photon III'
_computing_data_reduction 'SAINT V8.40B (Bruker AXS LLC, 2019)'
_computing_molecular_graphics 'shelXle (C.B. Huebschle, rev 1242)'
_computing_publication_material 'SHELXT 2018/2 (Sheldrick, 2018)'
_computing_structure_refinement 'SHELXL-2018/3 (Sheldrick, 2018)'
_computing_structure_solution 'SHELXT 2018/2 (Sheldrick, 2018)'
_diffrn_ambient_temperature 101.(2)
_diffrn_detector_area_resol_mean 7.3910
_diffrn_measured_fraction_theta_full 0.998
_diffrn_measured_fraction_theta_max 0.998
_diffrn_measurement_device 'Bruker D8 Venture Photon III'
_diffrn_measurement_device_type 'single crystal diffractometer'
_diffrn_measurement_method 'phi/omega scans'
_diffrn_radiation_monochromator 'MX mirror'
_diffrn_radiation_probe x-ray
_diffrn_radiation_type CuK\a
_diffrn_radiation_wavelength 1.54178
_diffrn_reflns_av_R_equivalents 0.0715
_diffrn_reflns_av_unetI/netI 0.0379
_diffrn_reflns_limit_h_max 14
_diffrn_reflns_limit_h_min -14
_diffrn_reflns_limit_k_max 20
_diffrn_reflns_limit_k_min -21
_diffrn_reflns_limit_l_max 14
_diffrn_reflns_limit_l_min -15
_diffrn_reflns_number 30122
_diffrn_reflns_theta_full 66.67
_diffrn_reflns_theta_max 66.67
_diffrn_reflns_theta_min 4.16
_diffrn_source 'Cu ImS'
_diffrn_source_current 1.0
_diffrn_source_power 0.05
_diffrn_source_type 'micro focus tube'
_diffrn_source_voltage 50
_exptl_absorpt_coefficient_mu 0.979
_exptl_absorpt_correction_T_max 0.91
_exptl_absorpt_correction_T_min 0.79
_exptl_absorpt_correction_type multi-scan
_exptl_absorpt_process_details
;
Krause, L., Herbst-Irmer, R., Sheldrick, G. M., Stalke, D. (2015).
"Comparison of silver and molybdenum microfocus X-ray sources for
single-crystal structure determination"
J. Appl. Cryst. 48, 3-10. doi:10.1107/S1600576714022985
;
_exptl_crystal_colour colourless
_exptl_crystal_density_diffrn 1.105
_exptl_crystal_density_method 'not measured'
_exptl_crystal_description plate
_exptl_crystal_F_000 856
_exptl_crystal_size_max 0.193
_exptl_crystal_size_mid 0.131
_exptl_crystal_size_min 0.101
_refine_diff_density_max 0.484
_refine_diff_density_min -0.232
_refine_ls_extinction_method none
_refine_ls_goodness_of_fit_ref 1.034
_refine_ls_hydrogen_treatment constr
_refine_ls_matrix_type full
_refine_ls_number_parameters 261
_refine_ls_number_reflns 4171
_refine_ls_number_restraints 18
_refine_ls_restrained_S_all 1.035
_refine_ls_R_factor_all 0.0586
_refine_ls_R_factor_gt 0.0432
_refine_ls_shift/su_max 0.000
_refine_ls_shift/su_mean 0.000
_refine_ls_structure_factor_coef Fsqd
_refine_ls_weighting_details 'w=1/[\s^2^(Fo^2^)+(0.0411P)^2^+1.4429P] where P=(Fo^2^+2Fc^2^)/3'
_refine_ls_weighting_scheme calc
_refine_ls_wR_factor_gt 0.0994
_refine_ls_wR_factor_ref 0.1091
_reflns_Friedel_coverage 0.000
_reflns_number_gt 3325
_reflns_number_total 4171
_reflns_threshold_expression 'I > 2\s(I)'
_cod_data_source_file d3sc06131k2.cif
_cod_data_source_block stu10505_3bc
_cod_depositor_comments 'Adding full bibliography for 1570601--1570606.cif.'
_cod_database_code 1570605

loop_
_space_group_symop_operation_xyz
'x, y, z'
'-x, y+1/2, -z+1/2'
'-x, -y, -z'
'x, -y-1/2, z-1/2'

loop_
_atom_site_type_symbol
_atom_site_label
_atom_site_fract_x
_atom_site_fract_y
_atom_site_fract_z
_atom_site_U_iso_or_equiv
_atom_site_adp_type
_atom_site_calc_flag
_atom_site_refinement_flags_adp
_atom_site_refinement_flags_occupancy
_atom_site_refinement_flags_posn
_atom_site_occupancy
_atom_site_disorder_assembly
_atom_site_disorder_group
B B1 0.7514(2) 0.16874(12) 0.64807(19) 0.0272(5) Uani d . . . 1 . .
O O1 0.71463(12) 0.12881(7) 0.72116(11) 0.0288(3) Uani d . . . 1 . .
O O2 0.81269(12) 0.12685(7) 0.60071(12) 0.0297(3) Uani d . . . 1 . .
Si Si1 0.20714(5) 0.25493(3) 0.15258(5) 0.02730(15) Uani d . . . 1 . .
C C1 0.71477(18) 0.30516(11) 0.71192(17) 0.0278(4) Uani d . . . 1 . .
H H1 0.643452 0.287910 0.727765 0.033000 Uiso calc U . R 1 . .
C C2 0.71768(18) 0.25471(10) 0.61297(16) 0.0263(4) Uani d . . . 1 . .
H H2 0.783310 0.275680 0.591834 0.032000 Uiso calc U . R 1 . .
C C3 0.83690(19) 0.29775(11) 0.82747(17) 0.0318(4) Uani d . . . 1 . .
H H3A 0.908146 0.314833 0.814186 0.048000 Uiso calc U . R 1 . .
H H3B 0.849439 0.244770 0.852860 0.048000 Uiso calc U . R 1 . .
H H3C 0.830971 0.328936 0.889040 0.048000 Uiso calc U . R 1 . .
C C11 0.69299(18) 0.38808(10) 0.67520(16) 0.0267(4) Uani d . . . 1 . .
C C12 0.59881(19) 0.42890(11) 0.68523(17) 0.0313(4) Uani d . . . 1 . .
H H12 0.545029 0.404316 0.712036 0.038000 Uiso calc U . R 1 . .
C C13 0.5816(2) 0.50523(12) 0.65677(19) 0.0352(5) Uani d . . . 1 . .
H H13 0.516777 0.532285 0.665052 0.042000 Uiso calc U . R 1 . .
C C14 0.65768(19) 0.54229(11) 0.61650(18) 0.0314(4) Uani d . . . 1 . .
H H14 0.645285 0.594462 0.596775 0.038000 Uiso calc U . R 1 . .
C C15 0.75195(19) 0.50251(11) 0.60529(18) 0.0318(4) Uani d . . . 1 . .
H H15 0.804695 0.527132 0.577305 0.038000 Uiso calc U . R 1 . .
C C16 0.76935(19) 0.42620(11) 0.63519(18) 0.0314(5) Uani d . . . 1 . .
H H16 0.835058 0.399428 0.628092 0.038000 Uiso calc U . R 1 . .
C C21 0.77149(18) 0.05367(10) 0.73554(17) 0.0265(4) Uani d . . . 1 . .
C C22 0.79514(18) 0.04810(11) 0.62347(17) 0.0274(4) Uani d . . . 1 . .
C C23 0.8925(2) 0.05554(12) 0.85130(18) 0.0358(5) Uani d . . . 1 . .
H H23A 0.950754 0.092422 0.844813 0.054000 Uiso calc U . R 1 . .
H H23B 0.931496 0.005333 0.867116 0.054000 Uiso calc U . R 1 . .
H H23C 0.872969 0.070069 0.916292 0.054000 Uiso calc U . R 1 . .
C C24 0.6813(2) -0.00437(12) 0.7425(2) 0.0366(5) Uani d . . . 1 . .
H H24A 0.677367 0.000877 0.818120 0.055000 Uiso calc U . R 1 . .
H H24B 0.710798 -0.055244 0.736632 0.055000 Uiso calc U . R 1 . .
H H24C 0.597438 0.003678 0.677179 0.055000 Uiso calc U . R 1 . .
C C25 0.9119(2) 0.00401(13) 0.6402(2) 0.0378(5) Uani d . . . 1 . .
H H25A 0.918557 0.003089 0.565412 0.057000 Uiso calc U . R 1 . .
H H25B 0.905795 -0.047865 0.664396 0.057000 Uiso calc U . R 1 . .
H H25C 0.986706 0.028406 0.701394 0.057000 Uiso calc U . R 1 . .
C C26 0.6798(2) 0.02041(12) 0.51462(18) 0.0340(5) Uani d . . . 1 . .
H H26A 0.606110 0.049994 0.505170 0.051000 Uiso calc U . R 1 . .
H H26B 0.665323 -0.033107 0.524569 0.051000 Uiso calc U . R 1 . .
H H26C 0.693893 0.026551 0.444195 0.051000 Uiso calc U . R 1 . .
C C31 0.59257(17) 0.25556(10) 0.50072(17) 0.0249(4) Uani d . . . 1 . .
C C32 0.57862(18) 0.29442(10) 0.40088(17) 0.0261(4) Uani d . . . 1 . .
H H32 0.647662 0.322094 0.401833 0.031000 Uiso calc U . R 1 . .
C C33 0.46528(17) 0.29370(11) 0.29909(16) 0.0264(4) Uani d . . . 1 . .
H H33 0.459110 0.321012 0.231842 0.032000 Uiso calc U . R 1 . .
C C34 0.35920(17) 0.25424(10) 0.29134(16) 0.0223(4) Uani d . . . 1 . .
C C35 0.37510(18) 0.21501(11) 0.39267(17) 0.0290(4) Uani d . . . 1 . .
H H35 0.306473 0.187015 0.392003 0.035000 Uiso calc U . R 1 . .
C C36 0.48882(19) 0.21564(11) 0.49504(17) 0.0310(4) Uani d . . . 1 . .
H H36 0.495830 0.188247 0.562513 0.037000 Uiso calc U . R 1 . .
C C37 0.1806(2) 0.35092(12) 0.08509(19) 0.0392(5) Uani d U . . 1 . .
H H37A 0.098869 0.352304 0.014996 0.059000 Uiso calc U . R 1 . .
H H37B 0.247348 0.362591 0.061968 0.059000 Uiso calc U . R 1 . .
H H37C 0.181671 0.388377 0.142798 0.059000 Uiso calc U . R 1 . .
C C38 0.2131(2) 0.18438(12) 0.04503(19) 0.0446(6) Uani d U . . 1 . .
H H38A 0.216018 0.133224 0.075998 0.067000 Uiso calc U . R 1 . .
H H38B 0.288480 0.193187 0.033519 0.067000 Uiso calc U . R 1 . .
H H38C 0.138057 0.189702 -0.030883 0.067000 Uiso calc U . R 1 . .
C C39 0.0756(2) 0.22949(17) 0.1881(2) 0.0575(7) Uani d U . . 1 . .
H H39A 0.070092 0.266876 0.243037 0.086000 Uiso calc U . R 1 . .
H H39B 0.090933 0.179329 0.224931 0.086000 Uiso calc U . R 1 . .
H H39C -0.003601 0.228889 0.115185 0.086000 Uiso calc U . R 1 . .

loop_
_atom_site_aniso_label
_atom_site_aniso_U_11
_atom_site_aniso_U_22
_atom_site_aniso_U_33
_atom_site_aniso_U_12
_atom_site_aniso_U_13
_atom_site_aniso_U_23
B1 0.0241(11) 0.0284(12) 0.0182(11) -0.0026(9) -0.0004(9) 0.0015(8)
O1 0.0323(7) 0.0269(7) 0.0238(7) 0.0064(6) 0.0095(6) 0.0003(5)
O2 0.0335(7) 0.0262(7) 0.0274(7) 0.0007(6) 0.0119(6) 0.0035(5)
Si1 0.0241(3) 0.0297(3) 0.0214(3) -0.0022(2) 0.0041(2) 0.0049(2)
C1 0.0274(10) 0.0270(10) 0.0246(10) -0.0006(8) 0.0074(8) -0.0009(8)
C2 0.0266(10) 0.0278(10) 0.0226(10) -0.0007(8) 0.0091(8) 0.0004(8)
C3 0.0346(11) 0.0294(11) 0.0227(10) 0.0022(8) 0.0050(9) -0.0022(8)
C11 0.0276(10) 0.0255(10) 0.0186(9) -0.0049(8) 0.0027(8) -0.0054(7)
C12 0.0350(11) 0.0299(11) 0.0278(11) -0.0036(8) 0.0129(9) -0.0024(8)
C13 0.0376(12) 0.0301(11) 0.0385(12) 0.0035(9) 0.0175(10) -0.0027(9)
C14 0.0384(11) 0.0223(10) 0.0283(11) -0.0015(8) 0.0101(9) -0.0036(8)
C15 0.0337(11) 0.0293(11) 0.0324(11) -0.0077(8) 0.0146(9) -0.0057(8)
C16 0.0298(10) 0.0294(11) 0.0323(11) 0.0017(8) 0.0114(9) -0.0063(8)
C21 0.0293(10) 0.0222(9) 0.0237(10) 0.0047(7) 0.0080(8) 0.0023(7)
C22 0.0287(10) 0.0245(10) 0.0245(10) 0.0007(8) 0.0078(8) 0.0012(8)
C23 0.0396(12) 0.0349(11) 0.0239(10) 0.0061(9) 0.0059(9) 0.0031(9)
C24 0.0398(12) 0.0329(11) 0.0370(12) -0.0005(9) 0.0169(10) 0.0074(9)
C25 0.0364(12) 0.0383(12) 0.0377(12) 0.0056(9) 0.0155(10) -0.0020(10)
C26 0.0370(12) 0.0341(11) 0.0247(11) 0.0007(9) 0.0080(9) -0.0034(8)
C31 0.0255(9) 0.0198(9) 0.0254(10) 0.0011(7) 0.0079(8) -0.0043(7)
C32 0.0260(10) 0.0238(10) 0.0272(10) 0.0003(7) 0.0106(8) -0.0026(8)
C33 0.0292(10) 0.0292(10) 0.0209(9) 0.0000(8) 0.0111(8) 0.0005(8)
C34 0.0247(9) 0.0203(9) 0.0193(9) 0.0029(7) 0.0074(8) -0.0006(7)
C35 0.0288(10) 0.0289(10) 0.0264(10) -0.0038(8) 0.0097(9) 0.0027(8)
C36 0.0343(11) 0.0335(11) 0.0225(10) 0.0005(8) 0.0102(9) 0.0082(8)
C37 0.0398(12) 0.0337(12) 0.0274(11) 0.0026(9) -0.0003(9) 0.0041(9)
C38 0.0593(15) 0.0314(12) 0.0283(12) -0.0098(10) 0.0062(11) -0.0021(9)
C39 0.0282(12) 0.087(2) 0.0484(15) -0.0022(12) 0.0087(11) 0.0221(14)

loop_
_atom_type_symbol
_atom_type_description
_atom_type_scat_dispersion_real
_atom_type_scat_dispersion_imag
_atom_type_scat_source
C C 0.0181 0.0091 'International Tables Vol C Tables 4.2.6.8 and 6.1.1.4'
H H 0.0000 0.0000 'International Tables Vol C Tables 4.2.6.8 and 6.1.1.4'
B B 0.0090 0.0039 'International Tables Vol C Tables 4.2.6.8 and 6.1.1.4'
O O 0.0492 0.0322 'International Tables Vol C Tables 4.2.6.8 and 6.1.1.4'
Si Si 0.2541 0.3302 'International Tables Vol C Tables 4.2.6.8 and 6.1.1.4'

loop_
_geom_angle_atom_site_label_1
_geom_angle_atom_site_label_2
_geom_angle_atom_site_label_3
_geom_angle_site_symmetry_1
_geom_angle_site_symmetry_3
_geom_angle
_geom_angle_publ_flag
O2 B1 O1 . . 114.09(17) ?
O2 B1 C2 . . 121.49(18) ?
O1 B1 C2 . . 124.28(18) ?
B1 O1 C21 . . 106.41(14) ?
B1 O2 C22 . . 106.59(15) ?
C39 Si1 C37 . . 109.94(12) ?
C39 Si1 C38 . . 108.69(13) ?
C37 Si1 C38 . . 109.31(10) ?
C39 Si1 C34 . . 109.66(10) ?
C37 Si1 C34 . . 109.24(9) ?
C38 Si1 C34 . . 109.99(10) ?
C11 C1 C3 . . 109.32(15) ?
C11 C1 C2 . . 111.81(15) ?
C3 C1 C2 . . 111.44(16) ?
C11 C1 H1 . . 108.000000 ?
C3 C1 H1 . . 108.000000 ?
C2 C1 H1 . . 108.000000 ?
C31 C2 C1 . . 112.34(15) ?
C31 C2 B1 . . 106.78(15) ?
C1 C2 B1 . . 114.95(16) ?
C31 C2 H2 . . 107.500000 ?
C1 C2 H2 . . 107.500000 ?
B1 C2 H2 . . 107.500000 ?
C1 C3 H3A . . 109.500000 ?
C1 C3 H3B . . 109.500000 ?
H3A C3 H3B . . 109.500000 ?
C1 C3 H3C . . 109.500000 ?
H3A C3 H3C . . 109.500000 ?
H3B C3 H3C . . 109.500000 ?
C12 C11 C16 . . 117.60(18) ?
C12 C11 C1 . . 120.60(17) ?
C16 C11 C1 . . 121.75(17) ?
C11 C12 C13 . . 121.07(19) ?
C11 C12 H12 . . 119.500000 ?
C13 C12 H12 . . 119.500000 ?
C14 C13 C12 . . 120.70(19) ?
C14 C13 H13 . . 119.700000 ?
C12 C13 H13 . . 119.700000 ?
C15 C14 C13 . . 119.18(19) ?
C15 C14 H14 . . 120.400000 ?
C13 C14 H14 . . 120.400000 ?
C14 C15 C16 . . 119.71(19) ?
C14 C15 H15 . . 120.100000 ?
C16 C15 H15 . . 120.100000 ?
C11 C16 C15 . . 121.73(18) ?
C11 C16 H16 . . 119.100000 ?
C15 C16 H16 . . 119.100000 ?
O1 C21 C24 . . 108.90(15) ?
O1 C21 C23 . . 106.53(15) ?
C24 C21 C23 . . 110.38(17) ?
O1 C21 C22 . . 101.74(14) ?
C24 C21 C22 . . 115.21(16) ?
C23 C21 C22 . . 113.29(16) ?
O2 C22 C25 . . 108.43(16) ?
O2 C22 C26 . . 106.24(15) ?
C25 C22 C26 . . 110.96(17) ?
O2 C22 C21 . . 102.54(14) ?
C25 C22 C21 . . 115.26(16) ?
C26 C22 C21 . . 112.58(16) ?
C21 C23 H23A . . 109.500000 ?
C21 C23 H23B . . 109.500000 ?
H23A C23 H23B . . 109.500000 ?
C21 C23 H23C . . 109.500000 ?
H23A C23 H23C . . 109.500000 ?
H23B C23 H23C . . 109.500000 ?
C21 C24 H24A . . 109.500000 ?
C21 C24 H24B . . 109.500000 ?
H24A C24 H24B . . 109.500000 ?
C21 C24 H24C . . 109.500000 ?
H24A C24 H24C . . 109.500000 ?
H24B C24 H24C . . 109.500000 ?
C22 C25 H25A . . 109.500000 ?
C22 C25 H25B . . 109.500000 ?
H25A C25 H25B . . 109.500000 ?
C22 C25 H25C . . 109.500000 ?
H25A C25 H25C . . 109.500000 ?
H25B C25 H25C . . 109.500000 ?
C22 C26 H26A . . 109.500000 ?
C22 C26 H26B . . 109.500000 ?
H26A C26 H26B . . 109.500000 ?
C22 C26 H26C . . 109.500000 ?
H26A C26 H26C . . 109.500000 ?
H26B C26 H26C . . 109.500000 ?
C32 C31 C36 . . 117.47(17) ?
C32 C31 C2 . . 121.54(17) ?
C36 C31 C2 . . 120.98(17) ?
C31 C32 C33 . . 120.94(18) ?
C31 C32 H32 . . 119.500000 ?
C33 C32 H32 . . 119.500000 ?
C32 C33 C34 . . 122.67(17) ?
C32 C33 H33 . . 118.700000 ?
C34 C33 H33 . . 118.700000 ?
C35 C34 C33 . . 115.64(17) ?
C35 C34 Si1 . . 122.81(14) ?
C33 C34 Si1 . . 121.55(14) ?
C34 C35 C36 . . 121.81(18) ?
C34 C35 H35 . . 119.100000 ?
C36 C35 H35 . . 119.100000 ?
C35 C36 C31 . . 121.46(18) ?
C35 C36 H36 . . 119.300000 ?
C31 C36 H36 . . 119.300000 ?
Si1 C37 H37A . . 109.500000 ?
Si1 C37 H37B . . 109.500000 ?
H37A C37 H37B . . 109.500000 ?
Si1 C37 H37C . . 109.500000 ?
H37A C37 H37C . . 109.500000 ?
H37B C37 H37C . . 109.500000 ?
Si1 C38 H38A . . 109.500000 ?
Si1 C38 H38B . . 109.500000 ?
H38A C38 H38B . . 109.500000 ?
Si1 C38 H38C . . 109.500000 ?
H38A C38 H38C . . 109.500000 ?
H38B C38 H38C . . 109.500000 ?
Si1 C39 H39A . . 109.500000 ?
Si1 C39 H39B . . 109.500000 ?
H39A C39 H39B . . 109.500000 ?
Si1 C39 H39C . . 109.500000 ?
H39A C39 H39C . . 109.500000 ?
H39B C39 H39C . . 109.500000 ?

loop_
_geom_bond_atom_site_label_1
_geom_bond_atom_site_label_2
_geom_bond_site_symmetry_2
_geom_bond_distance
_geom_bond_publ_flag
B1 O2 . 1.349(3) ?
B1 O1 . 1.377(3) ?
B1 C2 . 1.584(3) ?
O1 C21 . 1.465(2) ?
O2 C22 . 1.456(2) ?
Si1 C39 . 1.861(2) ?
Si1 C37 . 1.862(2) ?
Si1 C38 . 1.867(2) ?
Si1 C34 . 1.8735(18) ?
C1 C11 . 1.525(3) ?
C1 C3 . 1.537(3) ?
C1 C2 . 1.547(3) ?
C1 H1 . 1.000000 ?
C2 C31 . 1.529(3) ?
C2 H2 . 1.000000 ?
C3 H3A . 0.980000 ?
C3 H3B . 0.980000 ?
C3 H3C . 0.980000 ?
C11 C12 . 1.383(3) ?
C11 C16 . 1.392(3) ?
C12 C13 . 1.389(3) ?
C12 H12 . 0.950000 ?
C13 C14 . 1.383(3) ?
C13 H13 . 0.950000 ?
C14 C15 . 1.381(3) ?
C14 H14 . 0.950000 ?
C15 C16 . 1.392(3) ?
C15 H15 . 0.950000 ?
C16 H16 . 0.950000 ?
C21 C24 . 1.513(3) ?
C21 C23 . 1.526(3) ?
C21 C22 . 1.562(3) ?
C22 C25 . 1.521(3) ?
C22 C26 . 1.525(3) ?
C23 H23A . 0.980000 ?
C23 H23B . 0.980000 ?
C23 H23C . 0.980000 ?
C24 H24A . 0.980000 ?
C24 H24B . 0.980000 ?
C24 H24C . 0.980000 ?
C25 H25A . 0.980000 ?
C25 H25B . 0.980000 ?
C25 H25C . 0.980000 ?
C26 H26A . 0.980000 ?
C26 H26B . 0.980000 ?
C26 H26C . 0.980000 ?
C31 C32 . 1.378(3) ?
C31 C36 . 1.393(3) ?
C32 C33 . 1.386(3) ?
C32 H32 . 0.950000 ?
C33 C34 . 1.404(3) ?
C33 H33 . 0.950000 ?
C34 C35 . 1.391(3) ?
C35 C36 . 1.392(3) ?
C35 H35 . 0.950000 ?
C36 H36 . 0.950000 ?
C37 H37A . 0.980000 ?
C37 H37B . 0.980000 ?
C37 H37C . 0.980000 ?
C38 H38A . 0.980000 ?
C38 H38B . 0.980000 ?
C38 H38C . 0.980000 ?
C39 H39A . 0.980000 ?
C39 H39B . 0.980000 ?
C39 H39C . 0.980000 ?

loop_
_geom_torsion_atom_site_label_1
_geom_torsion_atom_site_label_2
_geom_torsion_atom_site_label_3
_geom_torsion_atom_site_label_4
_geom_torsion_site_symmetry_1
_geom_torsion_site_symmetry_2
_geom_torsion_site_symmetry_3
_geom_torsion_site_symmetry_4
_geom_torsion
_geom_torsion_publ_flag
O2 B1 O1 C21 . . . . 7.6(2) ?
C2 B1 O1 C21 . . . . -176.77(17) ?
O1 B1 O2 C22 . . . . 12.2(2) ?
C2 B1 O2 C22 . . . . -163.50(17) ?
C11 C1 C2 C31 . . . . -62.6(2) ?
C3 C1 C2 C31 . . . . 174.73(16) ?
C11 C1 C2 B1 . . . . 175.04(16) ?
C3 C1 C2 B1 . . . . 52.4(2) ?
O2 B1 C2 C31 . . . . 85.6(2) ?
O1 B1 C2 C31 . . . . -89.7(2) ?
O2 B1 C2 C1 . . . . -149.07(18) ?
O1 B1 C2 C1 . . . . 35.6(3) ?
C3 C1 C11 C12 . . . . -107.9(2) ?
C2 C1 C11 C12 . . . . 128.25(19) ?
C3 C1 C11 C16 . . . . 69.5(2) ?
C2 C1 C11 C16 . . . . -54.4(2) ?
C16 C11 C12 C13 . . . . -0.2(3) ?
C1 C11 C12 C13 . . . . 177.27(18) ?
C11 C12 C13 C14 . . . . 0.6(3) ?
C12 C13 C14 C15 . . . . -0.3(3) ?
C13 C14 C15 C16 . . . . -0.4(3) ?
C12 C11 C16 C15 . . . . -0.4(3) ?
C1 C11 C16 C15 . . . . -177.90(18) ?
C14 C15 C16 C11 . . . . 0.7(3) ?
B1 O1 C21 C24 . . . . -144.39(16) ?
B1 O1 C21 C23 . . . . 96.55(17) ?
B1 O1 C21 C22 . . . . -22.32(18) ?
B1 O2 C22 C25 . . . . -147.55(16) ?
B1 O2 C22 C26 . . . . 93.11(18) ?
B1 O2 C22 C21 . . . . -25.22(18) ?
O1 C21 C22 O2 . . . . 28.70(17) ?
C24 C21 C22 O2 . . . . 146.31(16) ?
C23 C21 C22 O2 . . . . -85.25(18) ?
O1 C21 C22 C25 . . . . 146.29(16) ?
C24 C21 C22 C25 . . . . -96.1(2) ?
C23 C21 C22 C25 . . . . 32.3(2) ?
O1 C21 C22 C26 . . . . -85.05(18) ?
C24 C21 C22 C26 . . . . 32.6(2) ?
C23 C21 C22 C26 . . . . 161.00(16) ?
C1 C2 C31 C32 . . . . 105.7(2) ?
B1 C2 C31 C32 . . . . -127.40(19) ?
C1 C2 C31 C36 . . . . -75.5(2) ?
B1 C2 C31 C36 . . . . 51.3(2) ?
C36 C31 C32 C33 . . . . 0.1(3) ?
C2 C31 C32 C33 . . . . 178.93(17) ?
C31 C32 C33 C34 . . . . 0.2(3) ?
C32 C33 C34 C35 . . . . -0.5(3) ?
C32 C33 C34 Si1 . . . . 179.65(14) ?
C39 Si1 C34 C35 . . . . 21.1(2) ?
C37 Si1 C34 C35 . . . . 141.65(16) ?
C38 Si1 C34 C35 . . . . -98.38(17) ?
C39 Si1 C34 C33 . . . . -159.05(17) ?
C37 Si1 C34 C33 . . . . -38.51(18) ?
C38 Si1 C34 C33 . . . . 81.47(17) ?
C33 C34 C35 C36 . . . . 0.5(3) ?
Si1 C34 C35 C36 . . . . -179.65(15) ?
C34 C35 C36 C31 . . . . -0.2(3) ?
C32 C31 C36 C35 . . . . -0.1(3) ?
C2 C31 C36 C35 . . . . -178.93(18) ?
